data_4509065
loop_
_publ_author_name
'Ojala, William H.'
'Lystad, Kendra M.'
'Deal, Tera L.'
'Engebretson, Jessica E.'
'Spude, Jill M.'
'Balidemaj, Barjeta'
'Ojala, Charles R.'

_publ_section_title
;
 Bridge Orientation as a Selector of Intermolecular Interactions in a
 Series of Crystalline Isomeric Benzylideneanilines
;
_journal_issue 2
_journal_name_full 'Crystal Growth &amp; Design'
_journal_page_first 964
_journal_paper_doi 10.1021/cg8007443
_journal_volume 9
_journal_year 2009
_chemical_formula_moiety 'C15 H12 N2'
_chemical_formula_sum 'C15 H12 N2'
_chemical_formula_weight 220.27
_chemical_melting_point 347(2)
_chemical_name_systematic
; 
 N-(4-methylbenzylidene)-2-cyanoaniline 
;
_space_group_IT_number 4
_symmetry_cell_setting monoclinic
_symmetry_space_group_name_Hall 'P 2yb'
_symmetry_space_group_name_H-M 'P 1 21 1'
_atom_sites_solution_hydrogens geom
_atom_sites_solution_primary direct
_atom_sites_solution_secondary difmap
_audit_creation_method SHELXL-97
_audit_update_record
;
2008-03-26 # Formatted by publCIF
;
_cell_angle_alpha 90.00
_cell_angle_beta 91.074(2)
_cell_angle_gamma 90.00
_cell_formula_units_Z 4
_cell_length_a 11.5779(12)
_cell_length_b 7.3556(7)
_cell_length_c 13.7938(14)
_cell_measurement_reflns_used 2756
_cell_measurement_temperature 173(2)
_cell_measurement_theta_max 26.862
_cell_measurement_theta_min 3.139
_cell_volume 1174.5(2)
_computing_cell_refinement 'SAINTPLUS, Bruker'
_computing_data_collection 'SMART, Bruker'
_computing_data_reduction 'SAINTPLUS, Bruker'
_computing_publication_material 'SHELXL-97 (Sheldrick, 1997)'
_computing_structure_refinement 'SHELXL-97 (Sheldrick, 1997)'
_computing_structure_solution 'SIR97 (Altomare et al., 1999)'
_diffrn_ambient_temperature 173(2)
_diffrn_measured_fraction_theta_full 0.995
_diffrn_measured_fraction_theta_max 0.995
_diffrn_measurement_device_type 'Siemens SMART Platform CCD'
_diffrn_measurement_method 'area detector, omega scans per phi'
_diffrn_radiation_monochromator graphite
_diffrn_radiation_source 'fine-focus sealed tube'
_diffrn_radiation_type MoK\a
_diffrn_radiation_wavelength 0.71073
_diffrn_reflns_av_R_equivalents 0.0426
_diffrn_reflns_av_sigmaI/netI 0.0299
_diffrn_reflns_limit_h_max 15
_diffrn_reflns_limit_h_min -15
_diffrn_reflns_limit_k_max 9
_diffrn_reflns_limit_k_min 0
_diffrn_reflns_limit_l_max 17
_diffrn_reflns_limit_l_min 0
_diffrn_reflns_number 13909
_diffrn_reflns_theta_full 27.52
_diffrn_reflns_theta_max 27.52
_diffrn_reflns_theta_min 1.48
_exptl_absorpt_coefficient_mu 0.075
_exptl_absorpt_correction_T_max 0.992
_exptl_absorpt_correction_T_min 0.882
_exptl_absorpt_correction_type multi-scan
_exptl_absorpt_process_details 'SADABS (Blessing, 1995)'
_exptl_crystal_colour colorless
_exptl_crystal_density_diffrn 1.246
_exptl_crystal_density_method 'not measured'
_exptl_crystal_description needle
_exptl_crystal_F_000 464
_exptl_crystal_size_max 0.52
_exptl_crystal_size_mid 0.50
_exptl_crystal_size_min 0.12
_refine_diff_density_max 0.214
_refine_diff_density_min -0.157
_refine_diff_density_rms 0.042
_refine_ls_abs_structure_details 'Flack H D (1983), Acta Cryst. A39, 876-881'
_refine_ls_abs_structure_Flack 1(3)
_refine_ls_extinction_coef 0.025(3)
_refine_ls_extinction_expression Fc\^*\^=kFc[1+0.001xFc\^2\^\l\^3\^/sin(2\q)]\^-1/4\^
_refine_ls_extinction_method SHELXL
_refine_ls_goodness_of_fit_ref 1.045
_refine_ls_hydrogen_treatment constr
_refine_ls_matrix_type full
_refine_ls_number_parameters 308
_refine_ls_number_reflns 2900
_refine_ls_number_restraints 1
_refine_ls_restrained_S_all 1.045
_refine_ls_R_factor_all 0.0548
_refine_ls_R_factor_gt 0.0421
_refine_ls_shift/su_max 0.000
_refine_ls_shift/su_mean 0.000
_refine_ls_structure_factor_coef Fsqd
_refine_ls_weighting_details 'calc w=1/[\s\^2\^(Fo\^2\^)+(0.0466P)\^2\^+0.1659P],P=(Fo\^2\^+2Fc\^2\^)/3'
_refine_ls_weighting_scheme calc
_refine_ls_wR_factor_gt 0.0914
_refine_ls_wR_factor_ref 0.0961
_reflns_number_gt 2406
_reflns_number_total 2900
_reflns_threshold_expression I>2\s(I)
_cod_data_source_file cg8007443sup1.cif
_cod_data_source_block 5b
_cod_depositor_comments
;
The following automatic conversions were performed:

'_chemical_melting_point' value '345-349' was changed to '347(2)' -
the average value was taken and precision was estimated.

Automatic conversion script
Id: cif_fix_values 1891 2012-01-12 08:04:46Z andrius 
;
_cod_original_sg_symbol_H-M 'P 21'
_cod_database_code 4509065

loop_
_symmetry_equiv_pos_as_xyz
'x, y, z'
'-x, y+1/2, -z'

loop_
_atom_site_label
_atom_site_type_symbol
_atom_site_fract_x
_atom_site_fract_y
_atom_site_fract_z
_atom_site_U_iso_or_equiv
_atom_site_adp_type
_atom_site_occupancy
_atom_site_symmetry_multiplicity
_atom_site_calc_flag
_atom_site_refinement_flags
C1 C 0.88672(17) 0.2637(3) 0.68007(15) 0.0304(5) Uani 1 1 d .
C2 C 0.79171(18) 0.3596(3) 0.64092(16) 0.0316(5) Uani 1 1 d .
C3 C 0.77711(19) 0.3795(3) 0.54072(16) 0.0348(5) Uani 1 1 d .
H3 H 0.7133 0.4462 0.5150 0.042 Uiso 1 1 calc R
C4 C 0.8555(2) 0.3022(3) 0.47938(17) 0.0380(6) Uani 1 1 d .
H4 H 0.8455 0.3144 0.4112 0.046 Uiso 1 1 calc R
C5 C 0.94911(19) 0.2063(4) 0.51729(17) 0.0382(6) Uani 1 1 d .
H5 H 1.0033 0.1535 0.4747 0.046 Uiso 1 1 calc R
C6 C 0.96448(19) 0.1867(3) 0.61688(16) 0.0346(5) Uani 1 1 d .
H6 H 1.0287 0.1200 0.6418 0.042 Uiso 1 1 calc R
C7 C 1.00324(18) 0.2436(3) 0.93078(15) 0.0316(5) Uani 1 1 d .
C8 C 0.90762(19) 0.2404(4) 0.98960(16) 0.0391(6) Uani 1 1 d .
H8 H 0.8322 0.2409 0.9612 0.047 Uiso 1 1 calc R
C9 C 0.9211(2) 0.2364(4) 1.08907(17) 0.0448(6) Uani 1 1 d .
H9 H 0.8546 0.2335 1.1283 0.054 Uiso 1 1 calc R
C10 C 1.0293(2) 0.2365(3) 1.13288(16) 0.0353(5) Uani 1 1 d .
C11 C 1.1246(2) 0.2382(4) 1.07493(17) 0.0441(6) Uani 1 1 d .
H11 H 1.1998 0.2357 1.1037 0.053 Uiso 1 1 calc R
C12 C 1.1119(2) 0.2435(4) 0.97487(17) 0.0441(6) Uani 1 1 d .
H12 H 1.1786 0.2471 0.9359 0.053 Uiso 1 1 calc R
C13 C 0.99076(19) 0.2543(3) 0.82539(15) 0.0330(5) Uani 1 1 d .
H13 H 1.0583 0.2662 0.7878 0.040 Uiso 1 1 calc R
C14 C 0.71143(19) 0.4430(4) 0.70652(17) 0.0378(6) Uani 1 1 d .
C15 C 1.0411(2) 0.2385(4) 1.24259(16) 0.0476(6) Uani 1 1 d .
H15A H 0.9641 0.2369 1.2710 0.071 Uiso 0.50 1 calc PR
H15B H 1.0822 0.3488 1.2633 0.071 Uiso 0.50 1 calc PR
H15C H 1.0846 0.1312 1.2643 0.071 Uiso 0.50 1 calc PR
H15D H 1.1231 0.2410 1.2614 0.071 Uiso 0.50 1 calc PR
H15E H 1.0051 0.1291 1.2691 0.071 Uiso 0.50 1 calc PR
H15F H 1.0027 0.3467 1.2681 0.071 Uiso 0.50 1 calc PR
C16 C 0.52335(19) 0.0367(4) 0.82240(15) 0.0366(5) Uani 1 1 d .
C17 C 0.41270(18) 0.0177(4) 0.86059(16) 0.0370(5) Uani 1 1 d .
C18 C 0.3972(2) 0.0043(4) 0.96044(17) 0.0450(6) Uani 1 1 d .
H18 H 0.3218 -0.0105 0.9854 0.054 Uiso 1 1 calc R
C19 C 0.4913(2) 0.0125(5) 1.02257(16) 0.0492(7) Uani 1 1 d .
H19 H 0.4814 0.0031 1.0906 0.059 Uiso 1 1 calc R
C20 C 0.6007(2) 0.0344(5) 0.98543(17) 0.0490(7) Uani 1 1 d .
H20 H 0.6656 0.0404 1.0285 0.059 Uiso 1 1 calc R
C21 C 0.6169(2) 0.0478(4) 0.88672(17) 0.0442(6) Uani 1 1 d .
H21 H 0.6925 0.0647 0.8627 0.053 Uiso 1 1 calc R
C22 C 0.62749(17) -0.0209(3) 0.57340(15) 0.0304(5) Uani 1 1 d .
C23 C 0.55461(18) 0.0839(3) 0.51486(16) 0.0336(5) Uani 1 1 d .
H23 H 0.4953 0.1545 0.5431 0.040 Uiso 1 1 calc R
C24 C 0.56839(18) 0.0855(3) 0.41576(16) 0.0351(5) Uani 1 1 d .
H24 H 0.5181 0.1578 0.3765 0.042 Uiso 1 1 calc R
C25 C 0.65405(17) -0.0161(3) 0.37190(15) 0.0328(5) Uani 1 1 d .
C26 C 0.72628(19) -0.1205(3) 0.43088(16) 0.0368(5) Uani 1 1 d .
H26 H 0.7851 -0.1918 0.4025 0.044 Uiso 1 1 calc R
C27 C 0.71372(19) -0.1222(3) 0.53059(16) 0.0347(5) Uani 1 1 d .
H27 H 0.7646 -0.1934 0.5699 0.042 Uiso 1 1 calc R
C28 C 0.61358(18) -0.0284(3) 0.67907(16) 0.0329(5) Uani 1 1 d .
H28 H 0.6682 -0.0950 0.7171 0.039 Uiso 1 1 calc R
C29 C 0.31391(19) 0.0106(4) 0.79454(16) 0.0384(5) Uani 1 1 d .
C30 C 0.6663(2) -0.0127(4) 0.26371(16) 0.0476(6) Uani 1 1 d .
H30A H 0.6077 0.0684 0.2351 0.071 Uiso 0.50 1 calc PR
H30B H 0.6556 -0.1357 0.2378 0.071 Uiso 0.50 1 calc PR
H30C H 0.7434 0.0315 0.2477 0.071 Uiso 0.50 1 calc PR
H30D H 0.7301 -0.0923 0.2453 0.071 Uiso 0.50 1 calc PR
H30E H 0.6823 0.1118 0.2426 0.071 Uiso 0.50 1 calc PR
H30F H 0.5944 -0.0554 0.2327 0.071 Uiso 0.50 1 calc PR
N1 N 0.89293(15) 0.2484(3) 0.78210(12) 0.0327(4) Uani 1 1 d .
N2 N 0.64866(18) 0.5150(4) 0.75686(15) 0.0517(6) Uani 1 1 d .
N3 N 0.53128(15) 0.0508(3) 0.72106(13) 0.0361(5) Uani 1 1 d .
N4 N 0.23439(17) 0.0053(4) 0.74483(14) 0.0489(5) Uani 1 1 d .

loop_
_atom_site_aniso_label
_atom_site_aniso_U_11
_atom_site_aniso_U_22
_atom_site_aniso_U_33
_atom_site_aniso_U_23
_atom_site_aniso_U_13
_atom_site_aniso_U_12
C1 0.0293(11) 0.0318(12) 0.0300(11) 0.0029(10) -0.0029(9) -0.0053(10)
C2 0.0300(11) 0.0314(12) 0.0334(12) 0.0005(10) -0.0025(9) -0.0045(9)
C3 0.0342(12) 0.0325(12) 0.0373(13) 0.0039(10) -0.0073(9) -0.0042(10)
C4 0.0447(14) 0.0412(14) 0.0280(11) 0.0028(10) -0.0038(10) -0.0076(11)
C5 0.0386(12) 0.0429(14) 0.0333(12) 0.0006(11) 0.0031(9) -0.0035(11)
C6 0.0319(11) 0.0365(13) 0.0354(12) 0.0006(10) -0.0038(9) -0.0005(10)
C7 0.0338(11) 0.0300(12) 0.0309(11) -0.0019(10) -0.0042(9) 0.0029(11)
C8 0.0297(11) 0.0530(15) 0.0345(12) 0.0005(12) -0.0032(9) 0.0014(12)
C9 0.0403(13) 0.0586(17) 0.0355(13) -0.0019(13) 0.0027(10) 0.0071(14)
C10 0.0459(13) 0.0296(12) 0.0303(12) -0.0032(10) -0.0052(10) 0.0055(11)
C11 0.0364(12) 0.0568(16) 0.0387(13) -0.0032(13) -0.0127(10) 0.0027(13)
C12 0.0327(12) 0.0614(17) 0.0382(13) -0.0024(13) -0.0006(10) 0.0013(13)
C13 0.0314(11) 0.0355(13) 0.0321(12) 0.0002(10) 0.0014(9) 0.0005(10)
C14 0.0317(11) 0.0448(14) 0.0367(13) 0.0041(11) -0.0062(10) 0.0009(11)
C15 0.0609(16) 0.0494(16) 0.0323(13) -0.0037(13) -0.0070(11) 0.0118(15)
C16 0.0377(12) 0.0415(14) 0.0304(12) -0.0015(11) 0.0001(9) 0.0010(11)
C17 0.0339(11) 0.0427(14) 0.0344(12) 0.0007(11) 0.0005(9) 0.0004(11)
C18 0.0394(12) 0.0581(17) 0.0377(13) 0.0037(13) 0.0050(10) -0.0018(13)
C19 0.0510(14) 0.069(2) 0.0279(13) 0.0020(14) 0.0022(11) -0.0020(15)
C20 0.0432(13) 0.0698(19) 0.0337(12) -0.0003(13) -0.0052(10) 0.0008(14)
C21 0.0344(12) 0.0608(18) 0.0374(13) -0.0006(12) -0.0017(10) -0.0025(12)
C22 0.0277(10) 0.0327(12) 0.0309(11) -0.0015(10) -0.0012(8) -0.0056(10)
C23 0.0288(11) 0.0360(13) 0.0359(12) -0.0030(10) -0.0007(9) 0.0013(10)
C24 0.0321(11) 0.0400(13) 0.0331(12) 0.0002(10) -0.0055(9) 0.0019(10)
C25 0.0321(11) 0.0369(13) 0.0294(11) -0.0021(10) -0.0001(8) -0.0051(10)
C26 0.0322(11) 0.0402(13) 0.0380(13) -0.0034(11) 0.0025(9) 0.0048(11)
C27 0.0326(11) 0.0353(12) 0.0360(13) 0.0006(11) -0.0045(9) 0.0034(10)
C28 0.0314(11) 0.0336(12) 0.0336(11) 0.0012(10) -0.0034(9) -0.0011(10)
C29 0.0338(11) 0.0481(15) 0.0335(12) 0.0031(11) 0.0061(10) -0.0015(12)
C30 0.0531(15) 0.0558(17) 0.0342(13) 0.0006(13) 0.0046(11) 0.0051(14)
N1 0.0327(9) 0.0364(11) 0.0289(9) 0.0016(9) -0.0020(7) 0.0010(9)
N2 0.0417(11) 0.0669(16) 0.0465(12) 0.0014(13) 0.0014(9) 0.0102(13)
N3 0.0338(10) 0.0449(13) 0.0297(10) -0.0004(9) 0.0005(8) -0.0021(9)
N4 0.0384(10) 0.0654(15) 0.0430(12) -0.0002(12) -0.0013(9) -0.0022(12)

loop_
_atom_type_symbol
_atom_type_description
_atom_type_scat_dispersion_real
_atom_type_scat_dispersion_imag
_atom_type_scat_source
C C 0.0033 0.0016 'International Tables Vol C Tables 4.2.6.8 and 6.1.1.4'
H H 0.0000 0.0000 'International Tables Vol C Tables 4.2.6.8 and 6.1.1.4'
N N 0.0061 0.0033 'International Tables Vol C Tables 4.2.6.8 and 6.1.1.4'

loop_
_geom_angle_atom_site_label_1
_geom_angle_atom_site_label_2
_geom_angle_atom_site_label_3
_geom_angle
C6 C1 C2 118.45(19)
C6 C1 N1 124.92(19)
C2 C1 N1 116.59(19)
C3 C2 C1 120.8(2)
C3 C2 C14 120.5(2)
C1 C2 C14 118.68(19)
C4 C3 C2 119.8(2)
C4 C3 H3 120.
C2 C3 H3 120.
C3 C4 C5 119.9(2)
C3 C4 H4 120.
C5 C4 H4 120.
C4 C5 C6 120.7(2)
C4 C5 H5 120
C6 C5 H5 120
C1 C6 C5 120.4(2)
C1 C6 H6 120
C5 C6 H6 120
C8 C7 C12 118.1(2)
C8 C7 C13 121.26(19)
C12 C7 C13 120.6(2)
C9 C8 C7 120.4(2)
C9 C8 H8 120
C7 C8 H8 120
C8 C9 C10 121.4(2)
C8 C9 H9 119.
C10 C9 H9 119.
C11 C10 C9 118.5(2)
C11 C10 C15 121.4(2)
C9 C10 C15 120.1(2)
C10 C11 C12 120.5(2)
C10 C11 H11 120
C12 C11 H11 120
C11 C12 C7 121.0(2)
C11 C12 H12 120
C7 C12 H12 120
N1 C13 C7 122.4(2)
N1 C13 H13 119
C7 C13 H13 119
N2 C14 C2 177.5(3)
C10 C15 H15A 110
C10 C15 H15B 110
H15A C15 H15B 110
C10 C15 H15C 110
H15A C15 H15C 110
H15B C15 H15C 110
C10 C15 H15D 110
H15A C15 H15D 141.
H15B C15 H15D 56.3
H15C C15 H15D 56.3
C10 C15 H15E 110
H15A C15 H15E 56.3
H15B C15 H15E 141.
H15C C15 H15E 56.3
H15D C15 H15E 110
C10 C15 H15F 110
H15A C15 H15F 56.3
H15B C15 H15F 56.3
H15C C15 H15F 141.
H15D C15 H15F 110
H15E C15 H15F 110
C21 C16 C17 118.2(2)
C21 C16 N3 124.5(2)
C17 C16 N3 117.27(18)
C18 C17 C16 120.9(2)
C18 C17 C29 120.2(2)
C16 C17 C29 118.91(19)
C19 C18 C17 119.8(2)
C19 C18 H18 120.
C17 C18 H18 120.
C18 C19 C20 119.6(2)
C18 C19 H19 120.
C20 C19 H19 120.
C21 C20 C19 121.0(2)
C21 C20 H20 120
C19 C20 H20 120
C20 C21 C16 120.5(2)
C20 C21 H21 120
C16 C21 H21 120
C27 C22 C23 119.0(2)
C27 C22 C28 119.66(19)
C23 C22 C28 121.3(2)
C24 C23 C22 120.0(2)
C24 C23 H23 120.
C22 C23 H23 120.
C23 C24 C25 121.6(2)
C23 C24 H24 119.
C25 C24 H24 119.
C26 C25 C24 118.00(19)
C26 C25 C30 121.7(2)
C24 C25 C30 120.3(2)
C27 C26 C25 120.9(2)
C27 C26 H26 120
C25 C26 H26 120
C26 C27 C22 120.5(2)
C26 C27 H27 120
C22 C27 H27 120
N3 C28 C22 122.2(2)
N3 C28 H28 119
C22 C28 H28 119
N4 C29 C17 178.1(2)
C25 C30 H30A 110
C25 C30 H30B 110
H30A C30 H30B 110
C25 C30 H30C 110
H30A C30 H30C 110
H30B C30 H30C 110
C25 C30 H30D 110
H30A C30 H30D 141.
H30B C30 H30D 56.3
H30C C30 H30D 56.3
C25 C30 H30E 110
H30A C30 H30E 56.3
H30B C30 H30E 141.
H30C C30 H30E 56.3
H30D C30 H30E 110
C25 C30 H30F 110
H30A C30 H30F 56.3
H30B C30 H30F 56.3
H30C C30 H30F 141.
H30D C30 H30F 110
H30E C30 H30F 110
C13 N1 C1 119.57(18)
C28 N3 C16 118.95(19)

loop_
_geom_bond_atom_site_label_1
_geom_bond_atom_site_label_2
_geom_bond_distance
C1 C6 1.386(3)
C1 C2 1.406(3)
C1 N1 1.413(3)
C2 C3 1.397(3)
C2 C14 1.446(3)
C3 C4 1.375(3)
C3 H3 0.95
C4 C5 1.387(3)
C4 H4 0.95
C5 C6 1.390(3)
C5 H5 0.95
C6 H6 0.95
C7 C8 1.385(3)
C7 C12 1.387(3)
C7 C13 1.460(3)
C8 C9 1.378(3)
C8 H8 0.95
C9 C10 1.380(3)
C9 H9 0.95
C10 C11 1.375(3)
C10 C15 1.517(3)
C11 C12 1.386(3)
C11 H11 0.95
C12 H12 0.95
C13 N1 1.271(3)
C13 H13 0.95
C14 N2 1.145(3)
C15 H15A 0.98
C15 H15B 0.98
C15 H15C 0.98
C15 H15D 0.98
C15 H15E 0.98
C15 H15F 0.98
C16 C21 1.389(3)
C16 C17 1.401(3)
C16 N3 1.406(3)
C17 C18 1.396(3)
C17 C29 1.450(3)
C18 C19 1.376(3)
C18 H18 0.95
C19 C20 1.384(3)
C19 H19 0.95
C20 C21 1.381(3)
C20 H20 0.95
C21 H21 0.95
C22 C27 1.387(3)
C22 C23 1.390(3)
C22 C28 1.471(3)
C23 C24 1.379(3)
C23 H23 0.95
C24 C25 1.389(3)
C24 H24 0.95
C25 C26 1.388(3)
C25 C30 1.502(3)
C26 C27 1.386(3)
C26 H26 0.95
C27 H27 0.95
C28 N3 1.266(3)
C28 H28 0.95
C29 N4 1.138(3)
C30 H30A 0.98
C30 H30B 0.98
C30 H30C 0.98
C30 H30D 0.98
C30 H30E 0.98
C30 H30F 0.98

loop_
_geom_torsion_atom_site_label_1
_geom_torsion_atom_site_label_2
_geom_torsion_atom_site_label_3
_geom_torsion_atom_site_label_4
_geom_torsion
C6 C1 C2 C3 -1.1(3)
N1 C1 C2 C3 -179.0(2)
C6 C1 C2 C14 -178.9(2)
N1 C1 C2 C14 3.2(3)
C1 C2 C3 C4 1.0(3)
C14 C2 C3 C4 178.8(2)
C2 C3 C4 C5 -0.6(4)
C3 C4 C5 C6 0.3(4)
C2 C1 C6 C5 0.8(3)
N1 C1 C6 C5 178.5(2)
C4 C5 C6 C1 -0.4(4)
C12 C7 C8 C9 -0.3(4)
C13 C7 C8 C9 -177.8(3)
C7 C8 C9 C10 0.4(4)
C8 C9 C10 C11 -0.9(4)
C8 C9 C10 C15 177.9(3)
C9 C10 C11 C12 1.4(4)
C15 C10 C11 C12 -177.5(3)
C10 C11 C12 C7 -1.3(5)
C8 C7 C12 C11 0.7(4)
C13 C7 C12 C11 178.3(3)
C8 C7 C13 N1 -5.0(4)
C12 C7 C13 N1 177.5(3)
C21 C16 C17 C18 -2.1(4)
N3 C16 C17 C18 -179.5(3)
C21 C16 C17 C29 178.4(3)
N3 C16 C17 C29 1.1(4)
C16 C17 C18 C19 1.0(5)
C29 C17 C18 C19 -179.5(3)
C17 C18 C19 C20 0.2(5)
C18 C19 C20 C21 -0.2(5)
C19 C20 C21 C16 -1.0(5)
C17 C16 C21 C20 2.1(5)
N3 C16 C21 C20 179.2(3)
C27 C22 C23 C24 0.2(3)
C28 C22 C23 C24 -178.7(2)
C22 C23 C24 C25 0.1(3)
C23 C24 C25 C26 0.0(3)
C23 C24 C25 C30 179.5(2)
C24 C25 C26 C27 -0.5(3)
C30 C25 C26 C27 -179.9(2)
C25 C26 C27 C22 0.8(4)
C23 C22 C27 C26 -0.7(3)
C28 C22 C27 C26 178.3(2)
C27 C22 C28 N3 -174.8(2)
C23 C22 C28 N3 4.2(3)
C7 C13 N1 C1 178.5(2)
C6 C1 N1 C13 38.7(3)
C2 C1 N1 C13 -143.6(2)
C22 C28 N3 C16 179.7(2)
C21 C16 N3 C28 41.7(4)
C17 C16 N3 C28 -141.1(3)
